data_4312260
loop_
_publ_author_name
'Panagiotis Angaridis'
'F. Albert Cotton'
'Carlos A. Murillo'
'Dino Villagr\'an'
'Xiaoping Wang'

_publ_contact_author_address
;  Laboratory for Molecular Structure and Bonding
   Dept. of Chemistry
   Texas A&M University, PO Box  30012
   College Station, TX 77842-3012, USA
;
_publ_contact_author_email cotton@tamu.edu
_publ_contact_author_fax '(979) 845 9351'
_publ_contact_author_name 'F. A. Cotton'
_publ_contact_author_phone '(979) 845 4432'
_publ_section_title
;
 Paramagnetic Precursors for Supramolecular Assemblies: Selective
 Syntheses, Crystal Structures, and Electrochemical and Magnetic
 Properties of Ru2(O2CMe)4-n(formamidinate)nCl Complexes,n= 1-4
;
_journal_name_full 'Inorganic Chemistry'
_journal_page_first 8290
_journal_page_last 8300
_journal_paper_doi 10.1021/ic049108w
_journal_volume 43
_journal_year 2004
_chemical_formula_sum 'C42 H52 Cl N4 O5 Ru2'
_chemical_formula_weight 930.47
_chemical_name_systematic
; 
trans-{bis(mu-acetato)-bis[mu-(2,6-xylyl)formamidinato])}diruthenium(II-III)
chloride-tetrahydrofurane   
;
_space_group_IT_number 14
_symmetry_cell_setting monoclinic
_symmetry_space_group_name_Hall '-P 2yn'
_symmetry_space_group_name_H-M 'P 1 21/n 1'
_atom_sites_solution_hydrogens geom
_atom_sites_solution_primary direct
_atom_sites_solution_secondary difmap
_audit_creation_method SHELXL-97
_cell_angle_alpha 90.00
_cell_angle_beta 106.6220(10)
_cell_angle_gamma 90.00
_cell_formula_units_Z 4
_cell_length_a 11.3515(7)
_cell_length_b 24.2069(14)
_cell_length_c 15.9844(10)
_cell_measurement_reflns_used 6407
_cell_measurement_temperature 213(2)
_cell_measurement_theta_max 27.49
_cell_measurement_theta_min 2.51
_cell_volume 4208.7(4)
_computing_cell_refinement SAINT
_computing_data_collection SMART
_computing_data_reduction 'SAINT and SADABS'
_computing_structure_refinement 'SHELXL-97 (Sheldrick, 1997)'
_computing_structure_solution 'SHELXS-97 (Sheldrick, 1990)'
_diffrn_ambient_temperature 213(2)
_diffrn_measured_fraction_theta_full 0.991
_diffrn_measured_fraction_theta_max 0.991
_diffrn_measurement_device_type 'Bruker SMART 1000'
_diffrn_measurement_method '\w scans'
_diffrn_radiation_monochromator graphite
_diffrn_radiation_source 'normal-focus sealed tube'
_diffrn_radiation_type MoK\a
_diffrn_radiation_wavelength 0.71073
_diffrn_reflns_av_R_equivalents 0.0223
_diffrn_reflns_av_sigmaI/netI 0.0271
_diffrn_reflns_limit_h_max 14
_diffrn_reflns_limit_h_min -14
_diffrn_reflns_limit_k_max 25
_diffrn_reflns_limit_k_min -31
_diffrn_reflns_limit_l_max 12
_diffrn_reflns_limit_l_min -20
_diffrn_reflns_number 26306
_diffrn_reflns_theta_full 27.54
_diffrn_reflns_theta_max 27.54
_diffrn_reflns_theta_min 1.96
_diffrn_standards_number 0
_exptl_absorpt_coefficient_mu 0.828
_exptl_absorpt_correction_T_max 0.9443
_exptl_absorpt_correction_T_min 0.7276
_exptl_absorpt_correction_type multi-scan
_exptl_absorpt_process_details SADABS
_exptl_crystal_colour red
_exptl_crystal_density_diffrn 1.468
_exptl_crystal_density_method 'not measured'
_exptl_crystal_description parallepiped
_exptl_crystal_F_000 1908
_exptl_crystal_size_max 0.41
_exptl_crystal_size_mid 0.25
_exptl_crystal_size_min 0.07
_refine_diff_density_max 0.709
_refine_diff_density_min -0.504
_refine_diff_density_rms 0.079
_refine_ls_extinction_method none
_refine_ls_goodness_of_fit_ref 1.029
_refine_ls_hydrogen_treatment mixed
_refine_ls_matrix_type full
_refine_ls_number_parameters 382
_refine_ls_number_reflns 9615
_refine_ls_number_restraints 0
_refine_ls_restrained_S_all 1.029
_refine_ls_R_factor_all 0.0452
_refine_ls_R_factor_gt 0.0348
_refine_ls_shift/su_max 0.007
_refine_ls_shift/su_mean 0.000
_refine_ls_structure_factor_coef Fsqd
_refine_ls_weighting_details 'calc w=1/[\s^2^(Fo^2^)+(0.0371P)^2^+5.7636P] where P=(Fo^2^+2Fc^2^)/3'
_refine_ls_weighting_scheme calc
_refine_ls_wR_factor_gt 0.0818
_refine_ls_wR_factor_ref 0.0880
_reflns_number_gt 7984
_reflns_number_total 9615
_reflns_threshold_expression >2sigma(I)
_cod_data_source_file ic049108wsi20040707_033913_4.cif
_cod_data_source_block cmpd2a
_cod_database_code 4312260

loop_
_symmetry_equiv_pos_as_xyz
'x, y, z'
'-x+1/2, y+1/2, -z+1/2'
'-x, -y, -z'
'x-1/2, -y-1/2, z-1/2'

loop_
_atom_site_label
_atom_site_type_symbol
_atom_site_fract_x
_atom_site_fract_y
_atom_site_fract_z
_atom_site_U_iso_or_equiv
_atom_site_adp_type
_atom_site_occupancy
_atom_site_symmetry_multiplicity
_atom_site_calc_flag
_atom_site_refinement_flags
_atom_site_disorder_assembly
_atom_site_disorder_group
Ru1 Ru 0.659429(19) 0.184902(8) 0.315962(14) 0.02281(6) Uani 1 1 d . A .
Ru2 Ru 0.577414(19) 0.097806(8) 0.273594(14) 0.02251(6) Uani 1 1 d . A .
Cl1 Cl 0.74594(7) 0.27610(3) 0.36162(6) 0.04128(19) Uani 1 1 d . . .
N1 N 0.4912(2) 0.21132(9) 0.32730(16) 0.0280(5) Uani 1 1 d . . .
N2 N 0.4087(2) 0.12479(10) 0.28352(16) 0.0301(5) Uani 1 1 d . . .
N3 N 0.8278(2) 0.15891(9) 0.30375(16) 0.0299(5) Uani 1 1 d . . .
N4 N 0.7462(2) 0.07211(9) 0.26265(15) 0.0263(5) Uani 1 1 d . . .
O1 O 0.6034(2) 0.20620(9) 0.18651(14) 0.0364(5) Uani 1 1 d . . .
O2 O 0.53122(19) 0.12126(9) 0.14720(13) 0.0334(4) Uani 1 1 d . . .
O3 O 0.70722(19) 0.15685(8) 0.44271(13) 0.0328(4) Uani 1 1 d . . .
O4 O 0.62212(19) 0.07399(8) 0.40097(12) 0.0312(4) Uani 1 1 d . . .
C1 C 0.5512(3) 0.17096(14) 0.1296(2) 0.0385(7) Uani 1 1 d . A .
C2 C 0.5092(5) 0.18828(18) 0.0356(2) 0.0667(12) Uani 1 1 d . . .
H2A H 0.5299 0.2268 0.0307 0.100 Uiso 1 1 calc R A .
H2B H 0.4209 0.1835 0.0133 0.100 Uiso 1 1 calc R . .
H2C H 0.5497 0.1657 0.0019 0.100 Uiso 1 1 calc R . .
C3 C 0.6766(3) 0.10872(13) 0.4589(2) 0.0382(7) Uani 1 1 d . A .
C4 C 0.7063(5) 0.09144(17) 0.5528(2) 0.0716(14) Uani 1 1 d . . .
H4A H 0.7475 0.1215 0.5899 0.107 Uiso 1 1 calc R A .
H4B H 0.7596 0.0593 0.5625 0.107 Uiso 1 1 calc R . .
H4C H 0.6308 0.0823 0.5668 0.107 Uiso 1 1 calc R . .
C10 C 0.3983(3) 0.17630(12) 0.3085(2) 0.0315(6) Uani 1 1 d . A .
H10A H 0.3216 0.1884 0.3129 0.038 Uiso 1 1 calc R . .
C11 C 0.46167(18) 0.26690(6) 0.34817(13) 0.0329(6) Uani 1 1 d G . .
C12 C 0.4070(2) 0.30342(9) 0.28122(11) 0.0458(8) Uani 1 1 d G . .
C13 C 0.3747(2) 0.35624(8) 0.30082(15) 0.0555(10) Uani 1 1 d G . .
H13A H 0.3377 0.3809 0.2555 0.067 Uiso 1 1 calc R . .
C14 C 0.3972(2) 0.37253(7) 0.38735(17) 0.0558(11) Uani 1 1 d G . .
H14A H 0.3754 0.4082 0.4006 0.067 Uiso 1 1 calc R . .
C15 C 0.4519(2) 0.33601(9) 0.45430(13) 0.0501(9) Uani 1 1 d G . .
H15A H 0.4671 0.3470 0.5128 0.060 Uiso 1 1 calc R . .
C16 C 0.48413(19) 0.28320(8) 0.43471(12) 0.0406(7) Uani 1 1 d G . .
C17 C 0.3801(5) 0.28716(18) 0.1863(3) 0.0764(15) Uani 1 1 d . . .
H17A H 0.3420 0.3180 0.1496 0.115 Uiso 1 1 calc R . .
H17B H 0.3248 0.2557 0.1744 0.115 Uiso 1 1 calc R . .
H17C H 0.4563 0.2774 0.1739 0.115 Uiso 1 1 calc R . .
C18 C 0.5479(4) 0.24495(18) 0.5084(2) 0.0596(10) Uani 1 1 d . . .
H18A H 0.5556 0.2631 0.5638 0.089 Uiso 1 1 calc R . .
H18B H 0.6290 0.2358 0.5037 0.089 Uiso 1 1 calc R . .
H18C H 0.5000 0.2114 0.5050 0.089 Uiso 1 1 calc R . .
C21A C 0.2952(3) 0.09406(17) 0.2585(3) 0.0284(14) Uiso 0.521(10) 1 d PG A 1
C22A C 0.2253(4) 0.08545(18) 0.1727(3) 0.0298(13) Uiso 0.521(10) 1 d PG A 1
C23A C 0.1232(4) 0.05094(19) 0.1548(3) 0.0433(17) Uiso 0.521(10) 1 d PG A 1
H23A H 0.0759 0.0451 0.0968 0.052 Uiso 0.521(10) 1 calc PR A 1
C24A C 0.0911(3) 0.02504(17) 0.2228(4) 0.0395(16) Uiso 0.521(10) 1 d PG A 1
H24A H 0.0221 0.0017 0.2107 0.047 Uiso 0.521(10) 1 calc PR A 1
C25A C 0.1610(4) 0.03364(18) 0.3086(4) 0.0405(16) Uiso 0.521(10) 1 d PG A 1
H25A H 0.1392 0.0161 0.3545 0.049 Uiso 0.521(10) 1 calc PR A 1
C26A C 0.2630(4) 0.06815(19) 0.3265(3) 0.0396(16) Uiso 0.521(10) 1 d PG A 1
C27A C 0.2530(6) 0.1169(3) 0.0990(5) 0.0369(16) Uiso 0.521(10) 1 d P A 1
H27A H 0.1956 0.1059 0.0440 0.055 Uiso 0.521(10) 1 calc PR A 1
H27B H 0.3362 0.1087 0.0979 0.055 Uiso 0.521(10) 1 calc PR A 1
H27C H 0.2451 0.1562 0.1078 0.055 Uiso 0.521(10) 1 calc PR A 1
C28A C 0.3300(9) 0.0780(4) 0.4204(6) 0.052(2) Uiso 0.521(10) 1 d P A 1
H28A H 0.2932 0.0559 0.4569 0.078 Uiso 0.521(10) 1 calc PR A 1
H28B H 0.3247 0.1168 0.4340 0.078 Uiso 0.521(10) 1 calc PR A 1
H28C H 0.4157 0.0677 0.4311 0.078 Uiso 0.521(10) 1 calc PR A 1
C21B C 0.3029(3) 0.08903(18) 0.2821(3) 0.0257(14) Uiso 0.479(10) 1 d PG A 2
C22B C 0.2269(4) 0.0759(2) 0.1997(3) 0.0341(15) Uiso 0.479(10) 1 d PG A 2
C23B C 0.1265(4) 0.0412(2) 0.1912(4) 0.0338(16) Uiso 0.479(10) 1 d PG A 2
H23B H 0.0751 0.0323 0.1355 0.041 Uiso 0.479(10) 1 calc PR A 2
C24B C 0.1020(3) 0.01979(18) 0.2652(4) 0.0373(17) Uiso 0.479(10) 1 d PG A 2
H24B H 0.0341 -0.0036 0.2594 0.045 Uiso 0.479(10) 1 calc PR A 2
C25B C 0.1780(4) 0.03296(19) 0.3476(4) 0.0400(17) Uiso 0.479(10) 1 d PG A 2
H25B H 0.1615 0.0184 0.3976 0.048 Uiso 0.479(10) 1 calc PR A 2
C26B C 0.2785(4) 0.06758(19) 0.3561(3) 0.0278(14) Uiso 0.479(10) 1 d PG A 2
C27B C 0.2390(8) 0.1030(4) 0.1220(6) 0.045(2) Uiso 0.479(10) 1 d P A 2
H27D H 0.3126 0.1256 0.1368 0.067 Uiso 0.479(10) 1 calc PR A 2
H27E H 0.1677 0.1261 0.0977 0.067 Uiso 0.479(10) 1 calc PR A 2
H27F H 0.2448 0.0754 0.0794 0.067 Uiso 0.479(10) 1 calc PR A 2
C28B C 0.3596(9) 0.0817(4) 0.4472(6) 0.046(2) Uiso 0.479(10) 1 d P A 2
H28D H 0.3284 0.0633 0.4904 0.069 Uiso 0.479(10) 1 calc PR A 2
H28E H 0.3589 0.1214 0.4560 0.069 Uiso 0.479(10) 1 calc PR A 2
H28F H 0.4430 0.0696 0.4533 0.069 Uiso 0.479(10) 1 calc PR A 2
C30 C 0.8381(3) 0.10769(12) 0.2792(2) 0.0308(6) Uani 1 1 d . A .
H30A H 0.9142 0.0959 0.2731 0.037 Uiso 1 1 calc R . .
C31A C 0.9365(3) 0.19260(14) 0.3140(3) 0.0273(11) Uiso 0.627(10) 1 d PG B 1
C32A C 1.0268(3) 0.18726(14) 0.3933(3) 0.0345(12) Uiso 0.627(10) 1 d PG B 1
C33A C 1.1325(3) 0.21947(16) 0.4107(3) 0.0390(13) Uiso 0.627(10) 1 d PG B 1
H33A H 1.1936 0.2159 0.4643 0.047 Uiso 0.627(10) 1 calc PR B 1
C34A C 1.1477(3) 0.25703(15) 0.3488(3) 0.0368(13) Uiso 0.627(10) 1 d PG B 1
H34A H 1.2191 0.2788 0.3606 0.044 Uiso 0.627(10) 1 calc PR B 1
C35A C 1.0573(3) 0.26237(14) 0.2695(3) 0.0425(14) Uiso 0.627(10) 1 d PG B 1
H35A H 1.0676 0.2878 0.2277 0.051 Uiso 0.627(10) 1 calc PR B 1
C36A C 0.9517(3) 0.23016(15) 0.2521(3) 0.0314(11) Uiso 0.627(10) 1 d PG B 1
C37A C 1.0159(6) 0.1493(3) 0.4627(5) 0.0483(16) Uiso 0.627(10) 1 d P B 1
H37A H 1.0890 0.1520 0.5121 0.072 Uiso 0.627(10) 1 calc PR B 1
H37B H 1.0074 0.1117 0.4407 0.072 Uiso 0.627(10) 1 calc PR B 1
H37C H 0.9443 0.1591 0.4810 0.072 Uiso 0.627(10) 1 calc PR B 1
C38A C 0.8532(6) 0.2371(3) 0.1669(5) 0.0485(16) Uiso 0.627(10) 1 d P B 1
H38A H 0.8786 0.2649 0.1319 0.073 Uiso 0.627(10) 1 calc PR B 1
H38B H 0.7774 0.2486 0.1782 0.073 Uiso 0.627(10) 1 calc PR B 1
H38C H 0.8402 0.2022 0.1357 0.073 Uiso 0.627(10) 1 calc PR B 1
C31B C 0.9444(4) 0.1878(2) 0.3397(5) 0.0256(18) Uiso 0.373(10) 1 d PG B 2
C32B C 1.0283(5) 0.1778(2) 0.4206(4) 0.0327(19) Uiso 0.373(10) 1 d PG B 2
C33B C 1.1388(5) 0.2066(3) 0.4453(5) 0.050(3) Uiso 0.373(10) 1 d PG B 2
H33B H 1.1955 0.1998 0.5000 0.060 Uiso 0.373(10) 1 calc PR B 2
C34B C 1.1655(5) 0.2453(3) 0.3892(6) 0.038(2) Uiso 0.373(10) 1 d PG B 2
H34B H 1.2403 0.2647 0.4059 0.045 Uiso 0.373(10) 1 calc PR B 2
C35B C 1.0816(6) 0.2553(2) 0.3083(5) 0.041(2) Uiso 0.373(10) 1 d PG B 2
H35B H 1.0997 0.2815 0.2704 0.050 Uiso 0.373(10) 1 calc PR B 2
C36B C 0.9711(5) 0.2265(3) 0.2836(5) 0.043(2) Uiso 0.373(10) 1 d PG B 2
C37B C 0.9964(11) 0.1358(5) 0.4809(8) 0.049(3) Uiso 0.373(10) 1 d P B 2
H37D H 0.9166 0.1198 0.4526 0.073 Uiso 0.373(10) 1 calc PR B 2
H37E H 0.9941 0.1538 0.5346 0.073 Uiso 0.373(10) 1 calc PR B 2
H37F H 1.0581 0.1069 0.4940 0.073 Uiso 0.373(10) 1 calc PR B 2
C38B C 0.8915(13) 0.2401(5) 0.1994(9) 0.061(3) Uiso 0.373(10) 1 d P B 2
H38D H 0.9298 0.2682 0.1727 0.091 Uiso 0.373(10) 1 calc PR B 2
H38E H 0.8141 0.2539 0.2054 0.091 Uiso 0.373(10) 1 calc PR B 2
H38F H 0.8766 0.2073 0.1629 0.091 Uiso 0.373(10) 1 calc PR B 2
C41A C 0.7681(4) 0.02101(11) 0.2216(3) 0.0264(12) Uiso 0.628(11) 1 d PG A 1
C42A C 0.7673(4) 0.01912(13) 0.1345(3) 0.0338(12) Uiso 0.628(11) 1 d PG A 1
C43A C 0.7889(4) -0.03052(16) 0.0977(3) 0.0460(15) Uiso 0.628(11) 1 d PG A 1
H43A H 0.7884 -0.0318 0.0389 0.055 Uiso 0.628(11) 1 calc PR A 1
C44A C 0.8114(4) -0.07828(12) 0.1481(3) 0.0378(14) Uiso 0.628(11) 1 d PG A 1
H44A H 0.8261 -0.1119 0.1233 0.045 Uiso 0.628(11) 1 calc PR A 1
C45A C 0.8123(4) -0.07639(11) 0.2352(3) 0.0380(13) Uiso 0.628(11) 1 d PG A 1
H45A H 0.8275 -0.1087 0.2692 0.046 Uiso 0.628(11) 1 calc PR A 1
C46A C 0.7906(4) -0.02675(14) 0.2719(3) 0.0339(12) Uiso 0.628(11) 1 d PG A 1
C47A C 0.7559(8) 0.0705(3) 0.0811(5) 0.058(2) Uiso 0.628(11) 1 d P A 1
H47A H 0.7402 0.1017 0.1145 0.087 Uiso 0.628(11) 1 calc PR A 1
H47B H 0.6884 0.0666 0.0282 0.087 Uiso 0.628(11) 1 calc PR A 1
H47C H 0.8317 0.0767 0.0660 0.087 Uiso 0.628(11) 1 calc PR A 1
C48A C 0.8001(7) -0.0251(3) 0.3698(5) 0.0512(17) Uiso 0.628(11) 1 d P A 1
H48A H 0.8159 -0.0621 0.3940 0.077 Uiso 0.628(11) 1 calc PR A 1
H48B H 0.7235 -0.0115 0.3775 0.077 Uiso 0.628(11) 1 calc PR A 1
H48C H 0.8668 -0.0008 0.3997 0.077 Uiso 0.628(11) 1 calc PR A 1
C41B C 0.7786(6) 0.01773(19) 0.2416(5) 0.024(2) Uiso 0.372(11) 1 d PG A 2
C42B C 0.7690(7) 0.0083(3) 0.1541(4) 0.052(3) Uiso 0.372(11) 1 d PG A 2
C43B C 0.7954(7) -0.0436(3) 0.1270(5) 0.053(3) Uiso 0.372(11) 1 d PG A 2
H43B H 0.7890 -0.0499 0.0678 0.064 Uiso 0.372(11) 1 calc PR A 2
C44B C 0.8314(7) -0.0861(2) 0.1874(6) 0.041(2) Uiso 0.372(11) 1 d PG A 2
H44B H 0.8493 -0.1212 0.1690 0.049 Uiso 0.372(11) 1 calc PR A 2
C45B C 0.8410(7) -0.0767(2) 0.2749(6) 0.047(3) Uiso 0.372(11) 1 d PG A 2
H45B H 0.8654 -0.1055 0.3157 0.056 Uiso 0.372(11) 1 calc PR A 2
C46B C 0.8146(7) -0.0248(2) 0.3020(5) 0.033(2) Uiso 0.372(11) 1 d PG A 2
C47B C 0.7262(14) 0.0548(6) 0.0788(9) 0.062(4) Uiso 0.372(11) 1 d P A 2
H47D H 0.7265 0.0392 0.0230 0.093 Uiso 0.372(11) 1 calc PR A 2
H47E H 0.7825 0.0859 0.0924 0.093 Uiso 0.372(11) 1 calc PR A 2
H47F H 0.6439 0.0673 0.0758 0.093 Uiso 0.372(11) 1 calc PR A 2
C48B C 0.8418(13) -0.0117(5) 0.3962(8) 0.058(3) Uiso 0.372(11) 1 d P A 2
H48D H 0.8646 -0.0453 0.4301 0.088 Uiso 0.372(11) 1 calc PR A 2
H48E H 0.7694 0.0042 0.4075 0.088 Uiso 0.372(11) 1 calc PR A 2
H48F H 0.9091 0.0145 0.4126 0.088 Uiso 0.372(11) 1 calc PR A 2
O1S O 0.4955(2) 0.00661(9) 0.23451(15) 0.0400(5) Uani 1 1 d . . .
C1S C 0.4550(4) -0.01843(17) 0.1501(3) 0.0604(11) Uani 1 1 d . A .
H1SA H 0.5062 -0.0063 0.1135 0.072 Uiso 1 1 calc R . .
H1SB H 0.3694 -0.0085 0.1210 0.072 Uiso 1 1 calc R . .
C2S C 0.4672(4) -0.08037(17) 0.1655(3) 0.0731(14) Uani 1 1 d . . .
H2SA H 0.3941 -0.0997 0.1300 0.088 Uiso 1 1 calc R A .
H2SB H 0.5396 -0.0947 0.1508 0.088 Uiso 1 1 calc R . .
C3S C 0.4806(5) -0.08782(17) 0.2607(4) 0.0809(15) Uani 1 1 d . A .
H3SA H 0.4179 -0.1133 0.2694 0.097 Uiso 1 1 calc R . .
H3SB H 0.5621 -0.1025 0.2911 0.097 Uiso 1 1 calc R . .
C4S C 0.4640(5) -0.03179(15) 0.2935(3) 0.0669(12) Uani 1 1 d . A .
H4SA H 0.3787 -0.0264 0.2940 0.080 Uiso 1 1 calc R . .
H4SB H 0.5180 -0.0267 0.3530 0.080 Uiso 1 1 calc R . .

loop_
_atom_site_aniso_label
_atom_site_aniso_U_11
_atom_site_aniso_U_22
_atom_site_aniso_U_33
_atom_site_aniso_U_23
_atom_site_aniso_U_13
_atom_site_aniso_U_12
Ru1 0.02111(11) 0.01949(11) 0.02738(11) -0.00056(8) 0.00622(8) -0.00023(7)
Ru2 0.02287(11) 0.02094(11) 0.02380(11) -0.00143(8) 0.00682(8) -0.00133(8)
Cl1 0.0306(4) 0.0246(3) 0.0693(5) -0.0119(3) 0.0155(4) -0.0045(3)
N1 0.0234(11) 0.0241(11) 0.0360(13) -0.0028(10) 0.0079(10) 0.0010(9)
N2 0.0229(11) 0.0272(12) 0.0409(14) -0.0053(10) 0.0102(10) -0.0031(9)
N3 0.0231(11) 0.0251(12) 0.0428(14) -0.0060(10) 0.0114(10) -0.0020(9)
N4 0.0267(11) 0.0224(11) 0.0306(12) -0.0028(9) 0.0095(9) 0.0003(9)
O1 0.0433(12) 0.0316(11) 0.0337(11) 0.0077(9) 0.0103(9) 0.0007(9)
O2 0.0355(11) 0.0359(11) 0.0261(10) -0.0002(8) 0.0044(8) 0.0003(9)
O3 0.0399(11) 0.0281(10) 0.0270(10) -0.0022(8) 0.0039(9) 0.0003(8)
O4 0.0414(11) 0.0258(10) 0.0267(10) 0.0025(8) 0.0103(9) -0.0002(8)
C1 0.0406(17) 0.0435(18) 0.0296(15) 0.0084(13) 0.0071(13) 0.0050(14)
C2 0.095(3) 0.064(3) 0.0325(19) 0.0145(18) 0.005(2) 0.001(2)
C3 0.0525(19) 0.0331(16) 0.0277(15) 0.0012(12) 0.0092(14) 0.0047(14)
C4 0.127(4) 0.051(2) 0.0301(18) 0.0046(16) 0.012(2) -0.014(2)
C10 0.0228(13) 0.0326(15) 0.0394(16) -0.0047(12) 0.0093(12) 0.0005(11)
C11 0.0224(13) 0.0274(14) 0.0500(18) -0.0088(13) 0.0120(13) -0.0010(11)
C12 0.0398(18) 0.0348(17) 0.061(2) -0.0025(15) 0.0117(16) 0.0091(14)
C13 0.052(2) 0.0325(18) 0.081(3) -0.0011(18) 0.017(2) 0.0124(16)
C14 0.0409(19) 0.0302(17) 0.102(3) -0.0189(19) 0.029(2) -0.0001(14)
C15 0.0384(18) 0.047(2) 0.072(3) -0.0272(19) 0.0272(18) -0.0074(15)
C16 0.0310(15) 0.0395(17) 0.056(2) -0.0120(15) 0.0204(15) -0.0027(13)
C17 0.098(4) 0.055(3) 0.060(3) 0.007(2) -0.002(2) 0.042(2)
C18 0.077(3) 0.064(3) 0.043(2) -0.0117(18) 0.026(2) 0.010(2)
C30 0.0257(13) 0.0294(14) 0.0392(16) -0.0035(12) 0.0121(12) 0.0009(11)
O1S 0.0443(12) 0.0289(11) 0.0493(13) -0.0099(10) 0.0174(10) -0.0098(9)
C1S 0.059(2) 0.057(2) 0.058(2) -0.0201(19) 0.005(2) -0.0095(19)
C2S 0.068(3) 0.049(2) 0.100(4) -0.034(2) 0.021(3) -0.008(2)
C3S 0.097(4) 0.038(2) 0.115(4) -0.007(2) 0.043(3) -0.013(2)
C4S 0.099(3) 0.0329(19) 0.083(3) -0.0038(19) 0.047(3) -0.013(2)

loop_
_atom_type_symbol
_atom_type_description
_atom_type_scat_dispersion_real
_atom_type_scat_dispersion_imag
_atom_type_scat_source
C C 0.0033 0.0016 'International Tables Vol C Tables 4.2.6.8 and 6.1.1.4'
H H 0.0000 0.0000 'International Tables Vol C Tables 4.2.6.8 and 6.1.1.4'
N N 0.0061 0.0033 'International Tables Vol C Tables 4.2.6.8 and 6.1.1.4'
O O 0.0106 0.0060 'International Tables Vol C Tables 4.2.6.8 and 6.1.1.4'
Cl Cl 0.1484 0.1585 'International Tables Vol C Tables 4.2.6.8 and 6.1.1.4'
Ru Ru -1.2594 0.8363 'International Tables Vol C Tables 4.2.6.8 and 6.1.1.4'

loop_
_geom_angle_atom_site_label_1
_geom_angle_atom_site_label_2
_geom_angle_atom_site_label_3
_geom_angle
_geom_angle_site_symmetry_1
_geom_angle_site_symmetry_3
_geom_angle_publ_flag
O1 Ru1 O3 174.79(8) . . ?
O1 Ru1 N1 89.04(9) . . ?
O3 Ru1 N1 90.33(9) . . ?
O1 Ru1 N3 90.53(9) . . ?
O3 Ru1 N3 90.12(9) . . ?
N1 Ru1 N3 179.52(10) . . ?
O1 Ru1 Ru2 87.21(6) . . ?
O3 Ru1 Ru2 87.62(6) . . ?
N1 Ru1 Ru2 90.18(6) . . ?
N3 Ru1 Ru2 90.03(6) . . ?
O1 Ru1 Cl1 93.23(6) . . ?
O3 Ru1 Cl1 91.94(6) . . ?
N1 Ru1 Cl1 89.81(6) . . ?
N3 Ru1 Cl1 89.99(7) . . ?
Ru2 Ru1 Cl1 179.55(2) . . ?
O2 Ru2 O4 179.40(8) . . ?
O2 Ru2 N4 88.95(9) . . ?
O4 Ru2 N4 91.57(9) . . ?
O2 Ru2 N2 90.39(9) . . ?
O4 Ru2 N2 89.09(9) . . ?
N4 Ru2 N2 179.04(9) . . ?
O2 Ru2 Ru1 90.24(6) . . ?
O4 Ru2 Ru1 90.06(6) . . ?
N4 Ru2 Ru1 89.66(6) . . ?
N2 Ru2 Ru1 89.64(6) . . ?
O2 Ru2 O1S 91.59(8) . . ?
O4 Ru2 O1S 88.12(8) . . ?
N4 Ru2 O1S 90.02(8) . . ?
N2 Ru2 O1S 90.70(8) . . ?
Ru1 Ru2 O1S 178.14(6) . . ?
C10 N1 C11 115.3(2) . . ?
C10 N1 Ru1 118.61(19) . . ?
C11 N1 Ru1 125.95(16) . . ?
C10 N2 C21A 114.8(3) . . ?
C10 N2 C21B 114.5(3) . . ?
C10 N2 Ru2 118.93(18) . . ?
C21A N2 Ru2 126.1(2) . . ?
C21B N2 Ru2 125.5(2) . . ?
C30 N3 C31A 114.7(2) . . ?
C30 N3 C31B 114.8(3) . . ?
C30 N3 Ru1 118.50(19) . . ?
C31A N3 Ru1 126.6(2) . . ?
C31B N3 Ru1 125.0(3) . . ?
C30 N4 C41B 113.9(3) . . ?
C30 N4 C41A 114.7(3) . . ?
C30 N4 Ru2 119.02(18) . . ?
C41B N4 Ru2 127.0(3) . . ?
C41A N4 Ru2 125.2(2) . . ?
C1 O1 Ru1 120.22(19) . . ?
C1 O2 Ru2 118.48(19) . . ?
C3 O3 Ru1 119.67(19) . . ?
C3 O4 Ru2 118.07(19) . . ?
O1 C1 O2 123.7(3) . . ?
O1 C1 C2 118.8(3) . . ?
O2 C1 C2 117.5(3) . . ?
O3 C3 O4 124.5(3) . . ?
O3 C3 C4 117.7(3) . . ?
O4 C3 C4 117.8(3) . . ?
N1 C10 N2 122.6(3) . . ?
C12 C11 C16 120.0 . . ?
C12 C11 N1 119.69(16) . . ?
C16 C11 N1 120.27(16) . . ?
C11 C12 C13 120.0 . . ?
C11 C12 C17 121.6(2) . . ?
C13 C12 C17 118.4(2) . . ?
C14 C13 C12 120.0 . . ?
C13 C14 C15 120.0 . . ?
C16 C15 C14 120.0 . . ?
C15 C16 C11 120.0 . . ?
C15 C16 C18 119.11(19) . . ?
C11 C16 C18 120.85(19) . . ?
C22A C21A C26A 120.0 . . ?
C22A C21A N2 124.3(3) . . ?
C26A C21A N2 115.5(3) . . ?
C21A C22A C23A 120.0 . . ?
C21A C22A C27A 120.5(3) . . ?
C23A C22A C27A 119.4(3) . . ?
C22A C23A C24A 120.0 . . ?
C23A C24A C25A 120.0 . . ?
C26A C25A C24A 120.0 . . ?
C25A C26A C21A 120.0 . . ?
C25A C26A C28A 117.2(4) . . ?
C21A C26A C28A 122.7(4) . . ?
C22B C21B C26B 120.0 . . ?
C22B C21B N2 115.5(3) . . ?
C26B C21B N2 124.5(3) . . ?
C23B C22B C21B 120.0 . . ?
C23B C22B C27B 117.8(4) . . ?
C21B C22B C27B 121.7(4) . . ?
C22B C23B C24B 120.0 . . ?
C25B C24B C23B 120.0 . . ?
C26B C25B C24B 120.0 . . ?
C25B C26B C21B 120.0 . . ?
C25B C26B C28B 118.9(4) . . ?
C21B C26B C28B 121.1(4) . . ?
N3 C30 N4 122.8(3) . . ?
C32A C31A C36A 120.0 . . ?
C32A C31A N3 115.7(2) . . ?
C36A C31A N3 124.3(2) . . ?
C33A C32A C31A 120.0 . . ?
C33A C32A C37A 116.9(3) . . ?
C31A C32A C37A 123.1(3) . . ?
C32A C33A C34A 120.0 . . ?
C33A C34A C35A 120.0 . . ?
C36A C35A C34A 120.0 . . ?
C35A C36A C31A 120.0 . . ?
C35A C36A C38A 119.6(3) . . ?
C31A C36A C38A 120.4(3) . . ?
C32B C31B C36B 120.0 . . ?
C32B C31B N3 125.8(4) . . ?
C36B C31B N3 114.1(4) . . ?
C31B C32B C33B 120.0 . . ?
C31B C32B C37B 118.9(6) . . ?
C33B C32B C37B 121.1(5) . . ?
C34B C33B C32B 120.0 . . ?
C33B C34B C35B 120.0 . . ?
C36B C35B C34B 120.0 . . ?
C35B C36B C31B 120.0 . . ?
C35B C36B C38B 115.4(6) . . ?
C31B C36B C38B 124.6(6) . . ?
C42A C41A C46A 120.0 . . ?
C42A C41A N4 121.8(2) . . ?
C46A C41A N4 118.2(2) . . ?
C41A C42A C43A 120.0 . . ?
C41A C42A C47A 121.3(4) . . ?
C43A C42A C47A 118.4(4) . . ?
C42A C43A C44A 120.0 . . ?
C43A C44A C45A 120.0 . . ?
C46A C45A C44A 120.0 . . ?
C45A C46A C41A 120.0 . . ?
C45A C46A C48A 118.8(3) . . ?
C41A C46A C48A 121.0(3) . . ?
C42B C41B C46B 120.0 . . ?
C42B C41B N4 115.8(4) . . ?
C46B C41B N4 124.2(4) . . ?
C41B C42B C43B 120.0 . . ?
C41B C42B C47B 123.7(7) . . ?
C43B C42B C47B 116.3(6) . . ?
C44B C43B C42B 120.0 . . ?
C43B C44B C45B 120.0 . . ?
C44B C45B C46B 120.0 . . ?
C45B C46B C41B 120.0 . . ?
C45B C46B C48B 120.6(6) . . ?
C41B C46B C48B 118.8(6) . . ?
C1S O1S C4S 105.7(3) . . ?
C1S O1S Ru2 129.0(2) . . ?
C4S O1S Ru2 124.9(2) . . ?
O1S C1S C2S 106.0(3) . . ?
C3S C2S C1S 105.2(3) . . ?
C4S C3S C2S 105.2(4) . . ?
O1S C4S C3S 106.2(4) . . ?

loop_
_geom_bond_atom_site_label_1
_geom_bond_atom_site_label_2
_geom_bond_distance
_geom_bond_site_symmetry_2
_geom_bond_publ_flag
Ru1 O1 2.049(2) . ?
Ru1 O3 2.057(2) . ?
Ru1 N1 2.071(2) . ?
Ru1 N3 2.074(2) . ?
Ru1 Ru2 2.3259(3) . ?
Ru1 Cl1 2.4415(7) . ?
Ru2 O2 2.018(2) . ?
Ru2 O4 2.0358(19) . ?
Ru2 N4 2.069(2) . ?
Ru2 N2 2.072(2) . ?
Ru2 O1S 2.407(2) . ?
N1 C10 1.319(3) . ?
N1 C11 1.448(3) . ?
N2 C10 1.325(4) . ?
N2 C21A 1.442(3) . ?
N2 C21B 1.475(4) . ?
N3 C30 1.316(4) . ?
N3 C31A 1.449(3) . ?
N3 C31B 1.461(4) . ?
N4 C30 1.320(4) . ?
N4 C41B 1.432(5) . ?
N4 C41A 1.455(3) . ?
O1 C1 1.265(4) . ?
O2 C1 1.271(4) . ?
O3 C3 1.264(4) . ?
O4 C3 1.272(4) . ?
C1 C2 1.500(4) . ?
C3 C4 1.502(4) . ?
C11 C12 1.3900 . ?
C11 C16 1.3900 . ?
C12 C13 1.3900 . ?
C12 C17 1.512(5) . ?
C13 C14 1.3900 . ?
C14 C15 1.3900 . ?
C15 C16 1.3900 . ?
C16 C18 1.510(4) . ?
C21A C22A 1.3900 . ?
C21A C26A 1.3900 . ?
C22A C23A 1.3900 . ?
C22A C27A 1.509(7) . ?
C23A C24A 1.3900 . ?
C24A C25A 1.3900 . ?
C25A C26A 1.3900 . ?
C26A C28A 1.495(9) . ?
C21B C22B 1.3900 . ?
C21B C26B 1.3900 . ?
C22B C23B 1.3900 . ?
C22B C27B 1.445(9) . ?
C23B C24B 1.3900 . ?
C24B C25B 1.3900 . ?
C25B C26B 1.3900 . ?
C26B C28B 1.523(9) . ?
C31A C32A 1.3900 . ?
C31A C36A 1.3900 . ?
C32A C33A 1.3900 . ?
C32A C37A 1.474(7) . ?
C33A C34A 1.3900 . ?
C34A C35A 1.3900 . ?
C35A C36A 1.3900 . ?
C36A C38A 1.504(7) . ?
C31B C32B 1.3900 . ?
C31B C36B 1.3900 . ?
C32B C33B 1.3900 . ?
C32B C37B 1.514(12) . ?
C33B C34B 1.3900 . ?
C34B C35B 1.3900 . ?
C35B C36B 1.3900 . ?
C36B C38B 1.428(13) . ?
C41A C42A 1.3900 . ?
C41A C46A 1.3900 . ?
C42A C43A 1.3900 . ?
C42A C47A 1.493(8) . ?
C43A C44A 1.3900 . ?
C44A C45A 1.3900 . ?
C45A C46A 1.3900 . ?
C46A C48A 1.538(7) . ?
C41B C42B 1.3900 . ?
C41B C46B 1.3900 . ?
C42B C43B 1.3900 . ?
C42B C47B 1.618(14) . ?
C43B C44B 1.3900 . ?
C44B C45B 1.3900 . ?
C45B C46B 1.3900 . ?
C46B C48B 1.483(13) . ?
O1S C1S 1.430(4) . ?
O1S C4S 1.441(4) . ?
C1S C2S 1.519(6) . ?
C2S C3S 1.497(7) . ?
C3S C4S 1.485(6) . ?
